data_1567089
loop_
_publ_author_name
'Cheng, Tairan'
'Liu, Boxiang'
'Wu, Rui'
'Zhu, Shifa'

_publ_section_title
;
 Cu-Catalyzed Carboboration of Acetylene with Michael Acceptors
;
_journal_name_full 'Chemical Science'
_journal_paper_doi 10.1039/D2SC02306G
_journal_year 2022
_chemical_formula_moiety 'C17 H23 B O3'
_chemical_formula_sum 'C17 H23 B O3'
_chemical_formula_weight 286.16
_chemical_melting_point 342.75
_chemical_name_systematic (Z)-1-phenyl-5-(4,4,5,5-tetramethyl-1,3,2-dioxaborolan-2-yl)pent-4-en-1-one
_space_group_crystal_system orthorhombic
_space_group_IT_number 56
_space_group_name_Hall '-P 2ab 2ac'
_space_group_name_H-M_alt 'P c c n'
_atom_sites_solution_hydrogens geom
_atom_sites_solution_primary dual
_audit_creation_date 2021-07-10
_audit_creation_method
;
Olex2 1.3-alpha
(compiled 2020.09.11 svn.r3730fd0d for OlexSys, GUI svn.r6159)
;
_audit_update_record
;
2022-04-09 deposited with the CCDC.	2022-06-07 downloaded from the CCDC.
;
_cell_angle_alpha 90
_cell_angle_beta 90
_cell_angle_gamma 90
_cell_formula_units_Z 8
_cell_length_a 21.7236(19)
_cell_length_b 13.8308(11)
_cell_length_c 10.9428(8)
_cell_measurement_reflns_used 2840
_cell_measurement_temperature 149.99(10)
_cell_measurement_theta_max 26.1680
_cell_measurement_theta_min 3.0110
_cell_volume 3287.8(5)
_computing_cell_refinement 'CrysAlisPro 1.171.38.43f (Rigaku OD, 2015)'
_computing_data_collection 'CrysAlisPro 1.171.38.43f (Rigaku OD, 2015)'
_computing_data_reduction 'CrysAlisPro 1.171.38.43f (Rigaku OD, 2015)'
_computing_molecular_graphics 'Olex2 1.3-alpha (Dolomanov et al., 2009)'
_computing_publication_material 'Olex2 1.3-alpha (Dolomanov et al., 2009)'
_computing_structure_refinement 'SHELXL 2018/3 (Sheldrick, 2015)'
_computing_structure_solution 'SHELXT 2018/2 (Sheldrick, 2018)'
_diffrn_ambient_environment N~2~
_diffrn_ambient_temperature 149.99(10)
_diffrn_detector 'CCD plate'
_diffrn_detector_area_resol_mean 5.2684
_diffrn_detector_type AtlasS2
_diffrn_measured_fraction_theta_full 0.998
_diffrn_measured_fraction_theta_max 0.998
_diffrn_measurement_details
;
List of Runs (angles in degrees, time in seconds):

  # Type    Start    End  Width  t~exp~   \w     \q     \k     \f   Frames
#--------------------------------------------------------------------------
  1  \w    -24.00  21.00   1.00    5.00    --  -11.27 -77.00 -90.00   45
  2  \w    -73.00  27.00   1.00    5.00    --  -11.27 -19.00-180.00  100
;
_diffrn_measurement_device 'four-circle diffractometer'
_diffrn_measurement_device_type 'SuperNova, Dual, Cu at zero, AtlasS2'
_diffrn_measurement_method '\w scans'
_diffrn_orient_matrix_type 'CrysAlisPro convention (1999,Acta A55,543-557)'
_diffrn_orient_matrix_UB_11 -0.0200142000
_diffrn_orient_matrix_UB_12 -0.0398092000
_diffrn_orient_matrix_UB_13 -0.0094181000
_diffrn_orient_matrix_UB_21 0.0257847000
_diffrn_orient_matrix_UB_22 -0.0304641000
_diffrn_orient_matrix_UB_23 -0.0101254000
_diffrn_orient_matrix_UB_31 0.0011499000
_diffrn_orient_matrix_UB_32 -0.0107237000
_diffrn_orient_matrix_UB_33 0.0633309000
_diffrn_radiation_monochromator mirror
_diffrn_radiation_probe x-ray
_diffrn_radiation_type 'Mo K\a'
_diffrn_radiation_wavelength 0.71073
_diffrn_reflns_av_R_equivalents 0.0315
_diffrn_reflns_av_unetI/netI 0.0326
_diffrn_reflns_Laue_measured_fraction_full 0.998
_diffrn_reflns_Laue_measured_fraction_max 0.998
_diffrn_reflns_limit_h_max 25
_diffrn_reflns_limit_h_min -22
_diffrn_reflns_limit_k_max 12
_diffrn_reflns_limit_k_min -16
_diffrn_reflns_limit_l_max 10
_diffrn_reflns_limit_l_min -13
_diffrn_reflns_number 10078
_diffrn_reflns_point_group_measured_fraction_full 0.998
_diffrn_reflns_point_group_measured_fraction_max 0.998
_diffrn_reflns_theta_full 24.994
_diffrn_reflns_theta_max 24.994
_diffrn_reflns_theta_min 2.552
_diffrn_source 'micro-focus sealed X-ray tube'
_diffrn_source_type 'SuperNova (Mo) X-ray Source'
_exptl_absorpt_coefficient_mu 0.076
_exptl_absorpt_correction_T_max 1.00000
_exptl_absorpt_correction_T_min 0.93555
_exptl_absorpt_correction_type multi-scan
_exptl_absorpt_process_details
;
CrysAlisPro 1.171.38.43f (Rigaku Oxford Diffraction, 2015)
Empirical absorption correction using spherical harmonics,
 implemented in SCALE3 ABSPACK scaling algorithm.
;
_exptl_crystal_colour colourless
_exptl_crystal_colour_primary colourless
_exptl_crystal_density_diffrn 1.156
_exptl_crystal_description block
_exptl_crystal_F_000 1232
_exptl_crystal_recrystallization_method 'Re-crystallisation from solvent: dichloromethane/petroleumether'
_exptl_crystal_size_max 0.14
_exptl_crystal_size_mid 0.12
_exptl_crystal_size_min 0.11
_refine_diff_density_max 0.286
_refine_diff_density_min -0.201
_refine_diff_density_rms 0.039
_refine_ls_extinction_method none
_refine_ls_goodness_of_fit_ref 1.047
_refine_ls_hydrogen_treatment constr
_refine_ls_matrix_type full
_refine_ls_number_parameters 194
_refine_ls_number_reflns 2889
_refine_ls_number_restraints 0
_refine_ls_restrained_S_all 1.047
_refine_ls_R_factor_all 0.0762
_refine_ls_R_factor_gt 0.0543
_refine_ls_shift/su_max 0.000
_refine_ls_shift/su_mean 0.000
_refine_ls_structure_factor_coef Fsqd
_refine_ls_weighting_details 'w=1/[\s^2^(Fo^2^)+(0.0537P)^2^+1.7874P] where P=(Fo^2^+2Fc^2^)/3'
_refine_ls_weighting_scheme calc
_refine_ls_wR_factor_gt 0.1258
_refine_ls_wR_factor_ref 0.1415
_reflns_Friedel_coverage 0.000
_reflns_number_gt 2162
_reflns_number_total 2889
_reflns_threshold_expression 'I > 2\s(I)'
_cod_data_source_file d2sc02306g2.cif
_cod_data_source_block 66711
_cod_database_code 1567089
_shelx_shelxl_version_number 2018/3
_shelx_space_group_comment
;
The symmetry employed for this shelxl refinement is uniquely defined
by the following loop, which should always be used as a source of
symmetry information in preference to the above space-group names.
They are only intended as comments.
;
_reflns_odcompleteness_completeness 99.63
_reflns_odcompleteness_iscentric 1
_reflns_odcompleteness_theta 26.32
_olex2_refinement_description
;
1. Fixed Uiso
 At 1.2 times of:
  All C(H) groups, All C(H,H) groups
 At 1.5 times of:
  All C(H,H,H) groups
2.a Secondary CH2 refined with riding coordinates:
 C9(H9A,H9B), C10(H10A,H10B)
2.b Aromatic/amide H refined with riding coordinates:
 C7(H7), C8(H8), C13(H13), C14(H14), C15(H15), C16(H16), C17(H17)
2.c Idealised Me refined as rotating group:
 C3(H3A,H3B,H3C), C4(H4A,H4B,H4C), C5(H5A,H5B,H5C), C6(H6A,H6B,H6C)
;
_olex2_submission_special_instructions 'No special instructions were received'
_oxdiff_exptl_absorpt_empirical_details
;
Empirical correction (ABSPACK) includes:
- Absorption correction using spherical harmonics
- Frame scaling
;
_oxdiff_exptl_absorpt_empirical_full_max 1.121
_oxdiff_exptl_absorpt_empirical_full_min 0.873

loop_
_space_group_symop_operation_xyz
'x, y, z'
'-x+1/2, -y+1/2, z'
'-x, y+1/2, -z+1/2'
'x+1/2, -y, -z+1/2'
'-x, -y, -z'
'x-1/2, y-1/2, -z'
'x, -y-1/2, z-1/2'
'-x-1/2, y, z-1/2'

loop_
_atom_site_label
_atom_site_type_symbol
_atom_site_fract_x
_atom_site_fract_y
_atom_site_fract_z
_atom_site_U_iso_or_equiv
_atom_site_adp_type
_atom_site_occupancy
_atom_site_site_symmetry_order
_atom_site_calc_flag
_atom_site_refinement_flags_posn
_atom_site_refinement_flags_adp
_atom_site_refinement_flags_occupancy
_atom_site_disorder_assembly
_atom_site_disorder_group
O1 O 0.55162(7) 0.24791(11) 0.55994(16) 0.0529(5) Uani 1 1 d . . . . .
O2 O 0.64249(7) 0.28820(10) 0.64493(17) 0.0568(5) Uani 1 1 d . . . . .
O3 O 0.74697(7) 0.56032(13) 0.84956(13) 0.0547(5) Uani 1 1 d . . . . .
C1 C 0.57691(11) 0.15619(16) 0.6011(2) 0.0471(6) Uani 1 1 d . . . . .
C2 C 0.64277(11) 0.18254(16) 0.6428(3) 0.0533(7) Uani 1 1 d . . . . .
C3 C 0.53610(17) 0.1233(3) 0.7045(4) 0.1165(16) Uani 1 1 d . . . . .
H3A H 0.541283 0.165785 0.773114 0.175 Uiso 1 1 calc R U . . .
H3B H 0.547135 0.058656 0.727782 0.175 Uiso 1 1 calc R U . . .
H3C H 0.493911 0.124509 0.678468 0.175 Uiso 1 1 calc R U . . .
C4 C 0.57280(15) 0.0859(2) 0.4968(4) 0.0915(12) Uani 1 1 d . . . . .
H4A H 0.530454 0.077123 0.474246 0.137 Uiso 1 1 calc R U . . .
H4B H 0.589962 0.024894 0.521260 0.137 Uiso 1 1 calc R U . . .
H4C H 0.595368 0.110603 0.428130 0.137 Uiso 1 1 calc R U . . .
C5 C 0.6619(2) 0.1481(3) 0.7658(4) 0.1278(18) Uani 1 1 d . . . . .
H5A H 0.703412 0.168262 0.781691 0.192 Uiso 1 1 calc R U . . .
H5B H 0.659565 0.078839 0.768564 0.192 Uiso 1 1 calc R U . . .
H5C H 0.635021 0.175029 0.826605 0.192 Uiso 1 1 calc R U . . .
C6 C 0.69111(14) 0.1530(2) 0.5487(5) 0.1218(18) Uani 1 1 d . . . . .
H6A H 0.680250 0.179072 0.470295 0.183 Uiso 1 1 calc R U . . .
H6B H 0.692882 0.083754 0.543650 0.183 Uiso 1 1 calc R U . . .
H6C H 0.730593 0.177577 0.572921 0.183 Uiso 1 1 calc R U . . .
C7 C 0.57143(10) 0.42709(15) 0.5703(2) 0.0400(5) Uani 1 1 d . . . . .
H7 H 0.539041 0.436272 0.515915 0.048 Uiso 1 1 calc R U . . .
C8 C 0.59536(9) 0.50706(15) 0.6175(2) 0.0390(5) Uani 1 1 d . . . . .
H8 H 0.577749 0.565143 0.592790 0.047 Uiso 1 1 calc R U . . .
C9 C 0.64734(10) 0.51394(15) 0.70575(19) 0.0372(5) Uani 1 1 d . . . . .
H9A H 0.661022 0.449332 0.727008 0.045 Uiso 1 1 calc R U . . .
H9B H 0.633093 0.545177 0.779903 0.045 Uiso 1 1 calc R U . . .
C10 C 0.70115(9) 0.57055(14) 0.65385(18) 0.0331(5) Uani 1 1 d . . . . .
H10A H 0.716772 0.536910 0.582519 0.040 Uiso 1 1 calc R U . . .
H10B H 0.686581 0.633452 0.627381 0.040 Uiso 1 1 calc R U . . .
C11 C 0.75293(10) 0.58453(15) 0.74314(18) 0.0342(5) Uani 1 1 d . . . . .
C12 C 0.81241(9) 0.62675(14) 0.70007(18) 0.0336(5) Uani 1 1 d . . . . .
C13 C 0.82187(11) 0.65401(15) 0.57939(19) 0.0397(5) Uani 1 1 d . . . . .
H13 H 0.790219 0.647912 0.522680 0.048 Uiso 1 1 calc R U . . .
C14 C 0.87862(12) 0.69039(17) 0.5435(2) 0.0490(6) Uani 1 1 d . . . . .
H14 H 0.884881 0.708380 0.462528 0.059 Uiso 1 1 calc R U . . .
C15 C 0.92547(11) 0.69996(17) 0.6264(3) 0.0529(7) Uani 1 1 d . . . . .
H15 H 0.963269 0.724809 0.601784 0.063 Uiso 1 1 calc R U . . .
C16 C 0.91664(12) 0.6728(2) 0.7465(2) 0.0569(7) Uani 1 1 d . . . . .
H16 H 0.948494 0.679066 0.802683 0.068 Uiso 1 1 calc R U . . .
C17 C 0.86058(11) 0.63636(18) 0.7828(2) 0.0478(6) Uani 1 1 d . . . . .
H17 H 0.854864 0.617945 0.863760 0.057 Uiso 1 1 calc R U . . .
B1 B 0.59003(11) 0.32081(18) 0.5932(2) 0.0364(6) Uani 1 1 d . . . . .

loop_
_atom_site_aniso_label
_atom_site_aniso_U_11
_atom_site_aniso_U_22
_atom_site_aniso_U_33
_atom_site_aniso_U_23
_atom_site_aniso_U_13
_atom_site_aniso_U_12
O1 0.0404(9) 0.0300(8) 0.0884(12) -0.0059(8) -0.0221(9) 0.0014(7)
O2 0.0419(10) 0.0262(8) 0.1023(14) -0.0056(8) -0.0271(9) 0.0030(7)
O3 0.0502(10) 0.0833(13) 0.0307(8) -0.0002(8) 0.0021(7) -0.0135(9)
C1 0.0395(13) 0.0268(12) 0.0752(16) -0.0038(11) -0.0007(12) 0.0036(10)
C2 0.0480(14) 0.0230(11) 0.0890(19) -0.0034(12) -0.0205(14) 0.0037(11)
C3 0.076(2) 0.107(3) 0.166(4) 0.069(3) 0.052(2) 0.019(2)
C4 0.067(2) 0.064(2) 0.144(3) -0.054(2) -0.035(2) 0.0178(16)
C5 0.162(4) 0.069(2) 0.152(4) 0.030(2) -0.100(3) -0.020(3)
C6 0.0474(19) 0.064(2) 0.254(5) -0.054(3) 0.046(3) -0.0032(16)
C7 0.0291(11) 0.0322(12) 0.0587(14) -0.0019(10) -0.0076(10) 0.0047(9)
C8 0.0322(11) 0.0271(11) 0.0576(13) 0.0003(10) 0.0028(10) 0.0055(9)
C9 0.0400(12) 0.0309(12) 0.0409(11) -0.0032(9) 0.0027(10) -0.0029(9)
C10 0.0338(11) 0.0279(11) 0.0374(11) 0.0005(9) -0.0004(9) 0.0018(9)
C11 0.0386(12) 0.0323(11) 0.0318(10) -0.0057(9) 0.0018(9) -0.0011(9)
C12 0.0370(12) 0.0267(11) 0.0371(11) -0.0077(9) 0.0031(9) -0.0020(9)
C13 0.0461(13) 0.0311(12) 0.0419(12) -0.0021(9) 0.0028(10) -0.0027(10)
C14 0.0568(16) 0.0373(13) 0.0529(14) -0.0010(11) 0.0182(12) -0.0046(12)
C15 0.0407(14) 0.0388(14) 0.0791(18) -0.0139(13) 0.0166(13) -0.0108(11)
C16 0.0399(14) 0.0646(17) 0.0662(17) -0.0131(14) -0.0038(13) -0.0109(12)
C17 0.0464(14) 0.0541(15) 0.0430(12) -0.0084(11) -0.0020(11) -0.0097(12)
B1 0.0298(13) 0.0331(13) 0.0463(14) -0.0059(11) -0.0027(11) 0.0009(11)

loop_
_atom_type_symbol
_atom_type_description
_atom_type_scat_dispersion_real
_atom_type_scat_dispersion_imag
_atom_type_scat_source
C C 0.0033 0.0016 'International Tables Vol C Tables 4.2.6.8 and 6.1.1.4'
H H 0.0000 0.0000 'International Tables Vol C Tables 4.2.6.8 and 6.1.1.4'
B B 0.0013 0.0007 'International Tables Vol C Tables 4.2.6.8 and 6.1.1.4'
O O 0.0106 0.0060 'International Tables Vol C Tables 4.2.6.8 and 6.1.1.4'

loop_
_geom_angle_atom_site_label_1
_geom_angle_atom_site_label_2
_geom_angle_atom_site_label_3
_geom_angle
_geom_angle_site_symmetry_1
_geom_angle_site_symmetry_3
_geom_angle_publ_flag
B1 O1 C1 109.42(17) . . ?
B1 O2 C2 109.33(17) . . ?
O1 C1 C2 103.62(17) . . ?
O1 C1 C3 105.9(2) . . ?
O1 C1 C4 107.9(2) . . ?
C3 C1 C2 113.2(3) . . ?
C4 C1 C2 115.6(2) . . ?
C4 C1 C3 109.9(3) . . ?
O2 C2 C1 103.69(17) . . ?
O2 C2 C5 107.9(2) . . ?
O2 C2 C6 106.3(2) . . ?
C5 C2 C1 116.8(3) . . ?
C5 C2 C6 109.4(3) . . ?
C6 C2 C1 112.0(2) . . ?
C1 C3 H3A 109.5 . . ?
C1 C3 H3B 109.5 . . ?
C1 C3 H3C 109.5 . . ?
H3A C3 H3B 109.5 . . ?
H3A C3 H3C 109.5 . . ?
H3B C3 H3C 109.5 . . ?
C1 C4 H4A 109.5 . . ?
C1 C4 H4B 109.5 . . ?
C1 C4 H4C 109.5 . . ?
H4A C4 H4B 109.5 . . ?
H4A C4 H4C 109.5 . . ?
H4B C4 H4C 109.5 . . ?
C2 C5 H5A 109.5 . . ?
C2 C5 H5B 109.5 . . ?
C2 C5 H5C 109.5 . . ?
H5A C5 H5B 109.5 . . ?
H5A C5 H5C 109.5 . . ?
H5B C5 H5C 109.5 . . ?
C2 C6 H6A 109.5 . . ?
C2 C6 H6B 109.5 . . ?
C2 C6 H6C 109.5 . . ?
H6A C6 H6B 109.5 . . ?
H6A C6 H6C 109.5 . . ?
H6B C6 H6C 109.5 . . ?
C8 C7 H7 115.6 . . ?
C8 C7 B1 128.8(2) . . ?
B1 C7 H7 115.6 . . ?
C7 C8 H8 116.5 . . ?
C7 C8 C9 127.1(2) . . ?
C9 C8 H8 116.5 . . ?
C8 C9 H9A 109.2 . . ?
C8 C9 H9B 109.2 . . ?
C8 C9 C10 111.99(17) . . ?
H9A C9 H9B 107.9 . . ?
C10 C9 H9A 109.2 . . ?
C10 C9 H9B 109.2 . . ?
C9 C10 H10A 108.9 . . ?
C9 C10 H10B 108.9 . . ?
H10A C10 H10B 107.7 . . ?
C11 C10 C9 113.56(16) . . ?
C11 C10 H10A 108.9 . . ?
C11 C10 H10B 108.9 . . ?
O3 C11 C10 120.44(19) . . ?
O3 C11 C12 120.04(19) . . ?
C12 C11 C10 119.50(17) . . ?
C13 C12 C11 122.28(19) . . ?
C13 C12 C17 118.8(2) . . ?
C17 C12 C11 118.87(19) . . ?
C12 C13 H13 120.0 . . ?
C12 C13 C14 119.9(2) . . ?
C14 C13 H13 120.0 . . ?
C13 C14 H14 119.8 . . ?
C15 C14 C13 120.5(2) . . ?
C15 C14 H14 119.8 . . ?
C14 C15 H15 120.0 . . ?
C14 C15 C16 120.1(2) . . ?
C16 C15 H15 120.0 . . ?
C15 C16 H16 120.1 . . ?
C17 C16 C15 119.9(2) . . ?
C17 C16 H16 120.1 . . ?
C12 C17 H17 119.6 . . ?
C16 C17 C12 120.8(2) . . ?
C16 C17 H17 119.6 . . ?
O1 B1 C7 120.13(19) . . ?
O2 B1 O1 112.51(19) . . ?
O2 B1 C7 127.4(2) . . ?

loop_
_geom_bond_atom_site_label_1
_geom_bond_atom_site_label_2
_geom_bond_distance
_geom_bond_site_symmetry_2
_geom_bond_publ_flag
O1 C1 1.454(3) . ?
O1 B1 1.359(3) . ?
O2 C2 1.462(3) . ?
O2 B1 1.350(3) . ?
O3 C11 1.219(2) . ?
C1 C2 1.545(3) . ?
C1 C3 1.508(4) . ?
C1 C4 1.503(4) . ?
C2 C5 1.487(4) . ?
C2 C6 1.527(4) . ?
C3 H3A 0.9600 . ?
C3 H3B 0.9600 . ?
C3 H3C 0.9600 . ?
C4 H4A 0.9600 . ?
C4 H4B 0.9600 . ?
C4 H4C 0.9600 . ?
C5 H5A 0.9600 . ?
C5 H5B 0.9600 . ?
C5 H5C 0.9600 . ?
C6 H6A 0.9600 . ?
C6 H6B 0.9600 . ?
C6 H6C 0.9600 . ?
C7 H7 0.9300 . ?
C7 C8 1.327(3) . ?
C7 B1 1.545(3) . ?
C8 H8 0.9300 . ?
C8 C9 1.489(3) . ?
C9 H9A 0.9700 . ?
C9 H9B 0.9700 . ?
C9 C10 1.517(3) . ?
C10 H10A 0.9700 . ?
C10 H10B 0.9700 . ?
C10 C11 1.502(3) . ?
C11 C12 1.494(3) . ?
C12 C13 1.389(3) . ?
C12 C17 1.390(3) . ?
C13 H13 0.9300 . ?
C13 C14 1.388(3) . ?
C14 H14 0.9300 . ?
C14 C15 1.370(4) . ?
C15 H15 0.9300 . ?
C15 C16 1.380(4) . ?
C16 H16 0.9300 . ?
C16 C17 1.377(3) . ?
C17 H17 0.9300 . ?

loop_
_geom_torsion_atom_site_label_1
_geom_torsion_atom_site_label_2
_geom_torsion_atom_site_label_3
_geom_torsion_atom_site_label_4
_geom_torsion
_geom_torsion_site_symmetry_1
_geom_torsion_site_symmetry_2
_geom_torsion_site_symmetry_3
_geom_torsion_site_symmetry_4
_geom_torsion_publ_flag
O1 C1 C2 O2 11.7(3) . . . . ?
O1 C1 C2 C5 130.1(3) . . . . ?
O1 C1 C2 C6 -102.6(3) . . . . ?
O3 C11 C12 C13 178.9(2) . . . . ?
O3 C11 C12 C17 0.9(3) . . . . ?
C1 O1 B1 O2 5.2(3) . . . . ?
C1 O1 B1 C7 -174.8(2) . . . . ?
C2 O2 B1 O1 3.0(3) . . . . ?
C2 O2 B1 C7 -176.9(2) . . . . ?
C3 C1 C2 O2 -102.6(3) . . . . ?
C3 C1 C2 C5 15.9(4) . . . . ?
C3 C1 C2 C6 143.2(3) . . . . ?
C4 C1 C2 O2 129.4(3) . . . . ?
C4 C1 C2 C5 -112.1(3) . . . . ?
C4 C1 C2 C6 15.2(4) . . . . ?
C7 C8 C9 C10 119.2(2) . . . . ?
C8 C7 B1 O1 164.4(2) . . . . ?
C8 C7 B1 O2 -15.7(4) . . . . ?
C8 C9 C10 C11 176.30(17) . . . . ?
C9 C10 C11 O3 -7.3(3) . . . . ?
C9 C10 C11 C12 171.56(17) . . . . ?
C10 C11 C12 C13 0.1(3) . . . . ?
C10 C11 C12 C17 -177.94(19) . . . . ?
C11 C12 C13 C14 -178.20(19) . . . . ?
C11 C12 C17 C16 178.5(2) . . . . ?
C12 C13 C14 C15 -0.2(3) . . . . ?
C13 C12 C17 C16 0.4(3) . . . . ?
C13 C14 C15 C16 0.4(4) . . . . ?
C14 C15 C16 C17 -0.2(4) . . . . ?
C15 C16 C17 C12 -0.2(4) . . . . ?
C17 C12 C13 C14 -0.2(3) . . . . ?
B1 O1 C1 C2 -10.5(3) . . . . ?
B1 O1 C1 C3 108.8(3) . . . . ?
B1 O1 C1 C4 -133.6(2) . . . . ?
B1 O2 C2 C1 -9.3(3) . . . . ?
B1 O2 C2 C5 -133.7(3) . . . . ?
B1 O2 C2 C6 109.0(3) . . . . ?
B1 C7 C8 C9 0.3(4) . . . . ?
